data_4315141
loop_
_publ_author_name
'Sirous Jamali'
'Zahra Mazloomi'
'S. Masoud Nabavizadeh'
'Dalibor Mili\'c'
'Reza Kia'
'Mehdi Rashidi'

_publ_section_title
;
 Cyclometalated Cluster Complex with a Butterfly-Shaped Pt2Ag2 Core
;
_journal_name_full 'Inorganic Chemistry'
_journal_page_first 2721
_journal_page_last 2726
_journal_paper_doi 10.1021/ic902044g
_journal_volume 49
_journal_year 2010
_chemical_formula_moiety
;
C65 H56 Ag2 N4 O1 P2 Pt2, 4(C3 H6 O), 2(B F4)
;
_chemical_formula_sum 'C77 H80 Ag2 B2 F8 N4 O5 P2 Pt2'
_chemical_formula_weight 1982.93
_chemical_name_systematic
;
 ?
;
_space_group_IT_number 15
_symmetry_cell_setting monoclinic
_symmetry_Int_Tables_number 15
_symmetry_space_group_name_Hall '-C 2yc'
_symmetry_space_group_name_H-M 'C 1 2/c 1'
_atom_sites_solution_hydrogens geom
_atom_sites_solution_primary heavy
_atom_sites_solution_secondary difmap
_audit_creation_method SHELXL-97
_cell_angle_alpha 90.00
_cell_angle_beta 96.314(10)
_cell_angle_gamma 90.00
_cell_formula_units_Z 4
_cell_length_a 23.2342(13)
_cell_length_b 18.1759(12)
_cell_length_c 17.5809(12)
_cell_measurement_reflns_used 23704
_cell_measurement_temperature 150(1)
_cell_measurement_theta_max 32.1828
_cell_measurement_theta_min 3.8315
_cell_volume 7379.4(8)
_computing_cell_refinement
;
CrysAlisPro, Oxford Diffraction Ltd.,
Version 1.171.33.27 (release 05-12-2008 CrysAlis171 .NET)
(compiled Dec  5 2008,13:55:54)
;
_computing_data_collection
;
CrysAlisPro, Oxford Diffraction Ltd.,
Version 1.171.33.27 (release 05-12-2008 CrysAlis171 .NET)
(compiled Dec  5 2008,13:55:54)
;
_computing_data_reduction
;
CrysAlisPro, Oxford Diffraction Ltd.,
Version 1.171.33.27 (release 05-12-2008 CrysAlis171 .NET)
(compiled Dec  5 2008,13:55:54)
;
_computing_molecular_graphics SHELXTL
_computing_publication_material 'SHELXTL and PLATON (Spek, 2009)'
_computing_structure_refinement SHELXL-97
_computing_structure_solution 'SHELXS-97 (Sheldrick, 2008)'
_diffrn_ambient_temperature 150(1)
_diffrn_detector_area_resol_mean 16.3426
_diffrn_measured_fraction_theta_full 0.997
_diffrn_measured_fraction_theta_max 0.925
_diffrn_measurement_device_type 'Goniometer KM4/Xcalibur, detector: Sapphire3'
_diffrn_measurement_method '\w scans'
_diffrn_radiation_monochromator graphite
_diffrn_radiation_source 'Enhance (Mo) X-ray Source'
_diffrn_radiation_type 'Mo K\a'
_diffrn_radiation_wavelength 0.71073
_diffrn_reflns_av_R_equivalents 0.0268
_diffrn_reflns_av_sigmaI/netI 0.0438
_diffrn_reflns_limit_h_max 33
_diffrn_reflns_limit_h_min -34
_diffrn_reflns_limit_k_max 26
_diffrn_reflns_limit_k_min -26
_diffrn_reflns_limit_l_max 25
_diffrn_reflns_limit_l_min -26
_diffrn_reflns_number 44537
_diffrn_reflns_theta_full 30.00
_diffrn_reflns_theta_max 32.23
_diffrn_reflns_theta_min 3.88
_exptl_absorpt_coefficient_mu 4.420
_exptl_absorpt_correction_T_max 0.456
_exptl_absorpt_correction_T_min 0.245
_exptl_absorpt_correction_type analytical
_exptl_absorpt_process_details
;
CrysAlis RED, Oxford Diffraction Ltd.,
Version 1.171.33.27 (release 05-12-2008 CrysAlis171 .NET)
(compiled Dec  5 2008,13:55:54)
Analytical numeric absorption correction using a multifaceted crystal
            model based on expressions derived by R.C. Clark & J.S. Reid.
(Clark, R. C. & Reid, J. S. (1995). Acta Cryst. A51, 887-897)
;
_exptl_crystal_colour orange
_exptl_crystal_density_diffrn 1.785
_exptl_crystal_density_method 'not measured'
_exptl_crystal_description prism
_exptl_crystal_F_000 3888
_exptl_crystal_size_max 0.60
_exptl_crystal_size_mid 0.30
_exptl_crystal_size_min 0.25
_refine_diff_density_max 2.180
_refine_diff_density_min -0.644
_refine_diff_density_rms 0.116
_refine_ls_extinction_method none
_refine_ls_goodness_of_fit_ref 0.947
_refine_ls_hydrogen_treatment constr
_refine_ls_matrix_type full
_refine_ls_number_parameters 467
_refine_ls_number_reflns 12091
_refine_ls_number_restraints 52
_refine_ls_restrained_S_all 0.954
_refine_ls_R_factor_all 0.0444
_refine_ls_R_factor_gt 0.0288
_refine_ls_shift/su_max 0.002
_refine_ls_shift/su_mean 0.000
_refine_ls_structure_factor_coef Fsqd
_refine_ls_weighting_details 'calc w=1/[\s^2^(Fo^2^)+(0.0371P)^2^] where P=(Fo^2^+2Fc^2^)/3'
_refine_ls_weighting_scheme calc
_refine_ls_wR_factor_gt 0.0658
_refine_ls_wR_factor_ref 0.0676
_reflns_number_gt 8982
_reflns_number_total 12091
_reflns_threshold_expression >2\s(I)
_cod_data_source_file ic902044g_si_001.cif
_cod_data_source_block SJ_1
_cod_original_sg_symbol_H-M 'C 2/c'
_cod_database_code 4315141

loop_
_symmetry_equiv_pos_as_xyz
'x, y, z'
'-x, y, -z+1/2'
'x+1/2, y+1/2, z'
'-x+1/2, y+1/2, -z+1/2'
'-x, -y, -z'
'x, -y, z-1/2'
'-x+1/2, -y+1/2, -z'
'x+1/2, -y+1/2, z-1/2'

loop_
_atom_site_label
_atom_site_type_symbol
_atom_site_fract_x
_atom_site_fract_y
_atom_site_fract_z
_atom_site_U_iso_or_equiv
_atom_site_adp_type
_atom_site_occupancy
_atom_site_symmetry_multiplicity
_atom_site_calc_flag
_atom_site_refinement_flags
_atom_site_disorder_assembly
_atom_site_disorder_group
C1 C 0.49865(14) 0.02638(17) 0.85339(18) 0.0334(7) Uani 1 1 d . . .
H1A H 0.5277 0.0189 0.8178 0.050 Uiso 1 1 calc R . .
H1B H 0.4602 0.0149 0.8276 0.050 Uiso 1 1 calc R . .
H1C H 0.5071 -0.0060 0.8978 0.050 Uiso 1 1 calc R . .
C2 C 0.47738(14) 0.29944(17) 0.93671(16) 0.0312(7) Uani 1 1 d . . .
H2 H 0.4374 0.2872 0.9325 0.037 Uiso 1 1 calc R . .
C3 C 0.49389(16) 0.37125(18) 0.95824(19) 0.0377(7) Uani 1 1 d . . .
H3 H 0.4655 0.4066 0.9681 0.045 Uiso 1 1 calc R . .
C4 C 0.55065(16) 0.38985(18) 0.96479(19) 0.0391(8) Uani 1 1 d . . .
H4 H 0.5624 0.4383 0.9796 0.047 Uiso 1 1 calc R . .
C5 C 0.65378(16) 0.3505(2) 0.9550(2) 0.0431(9) Uani 1 1 d . . .
H5 H 0.6682 0.3977 0.9702 0.052 Uiso 1 1 calc R . .
C6 C 0.69099(15) 0.2973(2) 0.93915(19) 0.0457(9) Uani 1 1 d . . .
H6 H 0.7313 0.3076 0.9445 0.055 Uiso 1 1 calc R . .
C7 C 0.70899(15) 0.1682(2) 0.89689(18) 0.0431(9) Uani 1 1 d . . .
H7 H 0.7497 0.1759 0.9030 0.052 Uiso 1 1 calc R . .
C8 C 0.68700(15) 0.1018(2) 0.87126(19) 0.0414(8) Uani 1 1 d . . .
H8 H 0.7129 0.0639 0.8599 0.050 Uiso 1 1 calc R . .
C9 C 0.62775(14) 0.08823(19) 0.86134(17) 0.0346(7) Uani 1 1 d . . .
H9 H 0.6141 0.0417 0.8424 0.042 Uiso 1 1 calc R . .
C10 C 0.58760(13) 0.14183(16) 0.87866(15) 0.0272(6) Uani 1 1 d . . .
C11 C 0.57242(13) 0.26640(17) 0.92628(16) 0.0280(6) Uani 1 1 d . . .
C12 C 0.59239(14) 0.33684(19) 0.94942(17) 0.0345(7) Uani 1 1 d . . .
C13 C 0.61143(13) 0.21036(18) 0.90595(15) 0.0292(6) Uani 1 1 d . . .
C14 C 0.67136(14) 0.2252(2) 0.91432(17) 0.0363(8) Uani 1 1 d . . .
C15 C 0.35382(12) 0.18861(16) 0.88194(16) 0.0265(6) Uani 1 1 d . . .
C16 C 0.30579(14) 0.20948(19) 0.91729(18) 0.0387(8) Uani 1 1 d . . .
H16 H 0.3002 0.1909 0.9664 0.046 Uiso 1 1 calc R . .
C17 C 0.26630(16) 0.2575(2) 0.8801(2) 0.0466(9) Uani 1 1 d . . .
H17 H 0.2327 0.2718 0.9027 0.056 Uiso 1 1 calc R . .
C18 C 0.27629(17) 0.2842(2) 0.8104(2) 0.0491(10) Uani 1 1 d . . .
H18 H 0.2497 0.3175 0.7838 0.059 Uiso 1 1 calc R . .
C19 C 0.32496(16) 0.26271(19) 0.77913(18) 0.0431(9) Uani 1 1 d . . .
H19 H 0.3316 0.2824 0.7308 0.052 Uiso 1 1 calc R . .
C20 C 0.37052(12) 0.03468(16) 0.89900(15) 0.0260(6) Uani 1 1 d . . .
C21 C 0.38722(14) -0.02875(18) 0.94040(17) 0.0344(7) Uani 1 1 d . . .
H21 H 0.4160 -0.0257 0.9831 0.041 Uiso 1 1 calc R . .
C22 C 0.36236(16) -0.09571(19) 0.91994(18) 0.0413(8) Uani 1 1 d . . .
H22 H 0.3744 -0.1386 0.9483 0.050 Uiso 1 1 calc R . .
C23 C 0.32002(16) -0.1008(2) 0.85834(18) 0.0406(8) Uani 1 1 d . . .
H23 H 0.3027 -0.1470 0.8446 0.049 Uiso 1 1 calc R . .
C24 C 0.30300(14) -0.03810(19) 0.81682(18) 0.0366(7) Uani 1 1 d . . .
H24 H 0.2737 -0.0412 0.7748 0.044 Uiso 1 1 calc R . .
C25 C 0.32861(13) 0.02871(18) 0.83647(17) 0.0308(7) Uani 1 1 d . . .
H25 H 0.3175 0.0712 0.8069 0.037 Uiso 1 1 calc R . .
C26 C 0.40594(13) 0.12771(15) 1.02662(16) 0.0261(6) Uani 1 1 d . . .
C27 C 0.35953(14) 0.10159(18) 1.06222(16) 0.0307(6) Uani 1 1 d . . .
H27 H 0.3280 0.0783 1.0326 0.037 Uiso 1 1 calc R . .
C28 C 0.35879(15) 0.10918(19) 1.14019(17) 0.0367(7) Uani 1 1 d . . .
H28 H 0.3262 0.0925 1.1636 0.044 Uiso 1 1 calc R . .
C29 C 0.40514(17) 0.14100(19) 1.18466(18) 0.0416(8) Uani 1 1 d . . .
H29 H 0.4051 0.1450 1.2385 0.050 Uiso 1 1 calc R . .
C30 C 0.45156(17) 0.1670(2) 1.14917(18) 0.0441(9) Uani 1 1 d . . .
H30 H 0.4830 0.1901 1.1791 0.053 Uiso 1 1 calc R . .
C31 C 0.45296(14) 0.15991(17) 1.07118(17) 0.0318(7) Uani 1 1 d . . .
H31 H 0.4856 0.1768 1.0479 0.038 Uiso 1 1 calc R . .
C32 C 0.5000 0.3639(3) 0.7500 0.0519(15) Uani 1 2 d S . .
C33 C 0.4453(2) 0.4052(3) 0.7511(3) 0.0884(17) Uani 1 1 d . . .
H33A H 0.4470 0.4348 0.7979 0.133 Uiso 1 1 calc R . .
H33B H 0.4128 0.3706 0.7498 0.133 Uiso 1 1 calc R . .
H33C H 0.4397 0.4376 0.7064 0.133 Uiso 1 1 calc R . .
N1 N 0.51499(10) 0.24761(13) 0.92190(13) 0.0260(5) Uani 1 1 d . . .
N2 N 0.36369(11) 0.21523(14) 0.81335(13) 0.0305(6) Uani 1 1 d . . .
O1 O 0.5000 0.2972(2) 0.7500 0.0561(10) Uani 1 2 d S . .
P P 0.40789(3) 0.12128(4) 0.92344(4) 0.02322(15) Uani 1 1 d . . .
Ag Ag 0.439196(11) 0.171748(15) 0.750262(12) 0.03413(6) Uani 1 1 d . . .
Pt Pt 0.500595(5) 0.134089(6) 0.889155(6) 0.02284(3) Uani 1 1 d . . .
F1 F 0.65459(19) 0.5116(2) 0.5682(2) 0.1652(19) Uani 1 1 d . . .
F2 F 0.63893(12) 0.3972(2) 0.59471(18) 0.1070(11) Uani 1 1 d . . .
F3 F 0.72393(14) 0.4303(2) 0.5680(3) 0.165(2) Uani 1 1 d . . .
F4 F 0.6963(2) 0.4633(2) 0.6751(2) 0.165(2) Uani 1 1 d . . .
B B 0.6788(2) 0.4530(4) 0.6023(4) 0.0790(19) Uani 1 1 d . . .
C34 C 0.6246(2) 0.3407(3) 0.4128(3) 0.0842(16) Uani 1 1 d . . .
H34A H 0.5858 0.3261 0.4239 0.126 Uiso 1 1 calc R . .
H34B H 0.6522 0.3338 0.4587 0.126 Uiso 1 1 calc R . .
H34C H 0.6363 0.3103 0.3711 0.126 Uiso 1 1 calc R . .
C35 C 0.6240(2) 0.4183(3) 0.3901(3) 0.0658(12) Uani 1 1 d . . .
C36 C 0.6795(2) 0.4529(3) 0.3753(4) 0.111(2) Uani 1 1 d . . .
H36A H 0.6988 0.4219 0.3401 0.167 Uiso 1 1 calc R . .
H36B H 0.7046 0.4581 0.4236 0.167 Uiso 1 1 calc R . .
H36C H 0.6719 0.5015 0.3523 0.167 Uiso 1 1 calc R . .
O2 O 0.57959(16) 0.4531(2) 0.3837(2) 0.0836(10) Uani 1 1 d . . .
C37 C 0.6513(2) 0.6788(6) 0.6859(5) 0.185(4) Uani 1 1 d DU . .
H37A H 0.6588 0.7001 0.7373 0.277 Uiso 1 1 calc R . .
H37B H 0.6712 0.7079 0.6499 0.277 Uiso 1 1 calc R . .
H37C H 0.6657 0.6281 0.6867 0.277 Uiso 1 1 calc R . .
C38 C 0.5890(3) 0.6792(3) 0.6619(2) 0.108(2) Uani 1 1 d DU . .
C39 C 0.5532(3) 0.6143(4) 0.6741(4) 0.143(3) Uani 1 1 d DU . .
H39A H 0.5151 0.6197 0.6446 0.215 Uiso 1 1 calc R . .
H39B H 0.5485 0.6099 0.7286 0.215 Uiso 1 1 calc R . .
H39C H 0.5722 0.5700 0.6572 0.215 Uiso 1 1 calc R . .
O3 O 0.5676(4) 0.7341(3) 0.6318(4) 0.224(3) Uani 1 1 d DU . .

loop_
_atom_site_aniso_label
_atom_site_aniso_U_11
_atom_site_aniso_U_22
_atom_site_aniso_U_33
_atom_site_aniso_U_23
_atom_site_aniso_U_13
_atom_site_aniso_U_12
C1 0.0419(19) 0.0217(14) 0.0367(17) -0.0050(13) 0.0045(14) 0.0035(13)
C2 0.0386(17) 0.0267(15) 0.0284(15) -0.0033(12) 0.0038(13) 0.0020(13)
C3 0.050(2) 0.0258(17) 0.0377(17) -0.0035(14) 0.0045(15) 0.0013(15)
C4 0.056(2) 0.0229(15) 0.0378(18) -0.0059(13) 0.0038(16) -0.0080(15)
C5 0.047(2) 0.045(2) 0.0358(18) -0.0054(15) 0.0007(15) -0.0196(17)
C6 0.0342(19) 0.068(3) 0.0349(18) -0.0032(18) 0.0028(14) -0.0145(18)
C7 0.0273(17) 0.070(3) 0.0315(17) 0.0012(17) 0.0002(13) 0.0041(17)
C8 0.0341(18) 0.056(2) 0.0348(17) 0.0013(17) 0.0064(14) 0.0136(17)
C9 0.0385(18) 0.0375(19) 0.0277(15) 0.0040(13) 0.0033(13) 0.0083(14)
C10 0.0323(16) 0.0293(16) 0.0191(13) 0.0060(11) -0.0007(11) 0.0019(12)
C11 0.0319(16) 0.0305(16) 0.0212(13) 0.0015(12) 0.0009(11) -0.0031(13)
C12 0.0409(19) 0.0360(18) 0.0265(15) -0.0030(13) 0.0031(13) -0.0090(15)
C13 0.0318(16) 0.0369(17) 0.0182(13) 0.0022(12) -0.0001(11) -0.0014(13)
C14 0.0317(17) 0.054(2) 0.0229(15) 0.0031(14) -0.0002(12) -0.0040(15)
C15 0.0302(16) 0.0229(15) 0.0254(14) -0.0024(11) -0.0016(11) 0.0025(12)
C16 0.043(2) 0.043(2) 0.0314(16) 0.0023(15) 0.0067(14) 0.0129(16)
C17 0.048(2) 0.051(2) 0.0403(19) -0.0044(17) 0.0022(16) 0.0240(17)
C18 0.066(3) 0.041(2) 0.0371(19) -0.0037(16) -0.0086(17) 0.0305(18)
C19 0.066(2) 0.0352(19) 0.0259(16) 0.0013(14) -0.0036(16) 0.0116(17)
C20 0.0329(16) 0.0239(14) 0.0218(13) 0.0000(11) 0.0052(11) -0.0017(12)
C21 0.0440(19) 0.0331(17) 0.0247(15) 0.0020(13) -0.0026(13) -0.0041(14)
C22 0.065(2) 0.0294(17) 0.0294(16) 0.0051(14) 0.0035(15) -0.0058(17)
C23 0.054(2) 0.0346(19) 0.0341(17) -0.0072(15) 0.0074(15) -0.0153(17)
C24 0.0358(18) 0.044(2) 0.0296(16) -0.0087(14) 0.0009(13) -0.0039(15)
C25 0.0338(17) 0.0324(17) 0.0258(14) -0.0025(12) 0.0016(12) 0.0027(13)
C26 0.0341(16) 0.0230(14) 0.0209(13) 0.0007(11) 0.0014(11) 0.0056(12)
C27 0.0357(17) 0.0313(16) 0.0252(14) 0.0030(13) 0.0038(12) 0.0079(14)
C28 0.047(2) 0.0355(18) 0.0288(16) 0.0035(13) 0.0119(14) 0.0123(15)
C29 0.059(2) 0.045(2) 0.0213(15) -0.0020(14) 0.0075(15) 0.0073(17)
C30 0.065(2) 0.040(2) 0.0254(16) -0.0029(14) -0.0033(16) 0.0021(18)
C31 0.0412(18) 0.0285(15) 0.0253(15) 0.0019(12) 0.0019(13) 0.0025(14)
C32 0.103(5) 0.030(3) 0.023(2) 0.000 0.011(3) 0.000
C33 0.131(5) 0.067(3) 0.068(3) 0.013(3) 0.017(3) 0.038(3)
N1 0.0328(14) 0.0233(12) 0.0212(11) -0.0006(10) 0.0001(10) -0.0005(10)
N2 0.0414(15) 0.0285(14) 0.0207(12) 0.0009(10) -0.0013(10) 0.0061(11)
O1 0.101(3) 0.0290(19) 0.0393(19) 0.000 0.0139(19) 0.000
P 0.0273(4) 0.0237(4) 0.0183(3) -0.0004(3) 0.0010(3) 0.0020(3)
Ag 0.04090(14) 0.04261(15) 0.01879(10) 0.00169(10) 0.00280(9) 0.00138(11)
Pt 0.02765(6) 0.02133(5) 0.01928(5) -0.00008(4) 0.00139(4) 0.00224(5)
F1 0.187(4) 0.160(4) 0.148(4) 0.089(3) 0.013(3) 0.095(3)
F2 0.0609(18) 0.155(3) 0.102(2) 0.001(2) -0.0045(16) -0.047(2)
F3 0.056(2) 0.153(4) 0.293(6) 0.093(4) 0.052(3) 0.010(2)
F4 0.206(4) 0.116(3) 0.141(3) 0.034(3) -0.123(3) -0.040(3)
B 0.043(3) 0.086(4) 0.101(5) 0.050(4) -0.018(3) -0.011(3)
C34 0.108(4) 0.047(3) 0.107(4) 0.001(3) 0.055(3) 0.002(3)
C35 0.083(3) 0.048(3) 0.072(3) -0.007(2) 0.031(3) -0.008(2)
C36 0.100(4) 0.085(4) 0.161(6) -0.014(4) 0.069(4) -0.026(4)
O2 0.088(3) 0.070(2) 0.093(3) 0.005(2) 0.014(2) 0.010(2)
C37 0.098(5) 0.293(12) 0.175(8) -0.091(8) 0.066(5) -0.028(6)
C38 0.185(6) 0.078(4) 0.064(3) -0.010(3) 0.031(4) 0.028(4)
C39 0.107(5) 0.227(8) 0.092(5) 0.049(5) 0.000(4) -0.032(5)
O3 0.337(9) 0.102(4) 0.229(7) -0.015(4) 0.005(6) 0.071(5)

loop_
_atom_type_symbol
_atom_type_description
_atom_type_scat_dispersion_real
_atom_type_scat_dispersion_imag
_atom_type_scat_source
C C 0.0033 0.0016 'International Tables Vol C Tables 4.2.6.8 and 6.1.1.4'
H H 0.0000 0.0000 'International Tables Vol C Tables 4.2.6.8 and 6.1.1.4'
B B 0.0013 0.0007 'International Tables Vol C Tables 4.2.6.8 and 6.1.1.4'
N N 0.0061 0.0033 'International Tables Vol C Tables 4.2.6.8 and 6.1.1.4'
O O 0.0106 0.0060 'International Tables Vol C Tables 4.2.6.8 and 6.1.1.4'
F F 0.0171 0.0103 'International Tables Vol C Tables 4.2.6.8 and 6.1.1.4'
P P 0.1023 0.0942 'International Tables Vol C Tables 4.2.6.8 and 6.1.1.4'
Ag Ag -0.8971 1.1015 'International Tables Vol C Tables 4.2.6.8 and 6.1.1.4'
Pt Pt -1.7033 8.3905 'International Tables Vol C Tables 4.2.6.8 and 6.1.1.4'

loop_
_geom_angle_atom_site_label_1
_geom_angle_atom_site_label_2
_geom_angle_atom_site_label_3
_geom_angle
_geom_angle_site_symmetry_1
_geom_angle_site_symmetry_3
_geom_angle_publ_flag
Pt C1 H1A 109.5 . . ?
Pt C1 H1B 109.5 . . ?
H1A C1 H1B 109.5 . . ?
Pt C1 H1C 109.5 . . ?
H1A C1 H1C 109.5 . . ?
H1B C1 H1C 109.5 . . ?
N1 C2 C3 123.1(3) . . ?
N1 C2 H2 118.4 . . ?
C3 C2 H2 118.4 . . ?
C4 C3 C2 119.4(3) . . ?
C4 C3 H3 120.3 . . ?
C2 C3 H3 120.3 . . ?
C3 C4 C12 119.7(3) . . ?
C3 C4 H4 120.1 . . ?
C12 C4 H4 120.1 . . ?
C6 C5 C12 121.1(3) . . ?
C6 C5 H5 119.5 . . ?
C12 C5 H5 119.5 . . ?
C5 C6 C14 121.8(3) . . ?
C5 C6 H6 119.1 . . ?
C14 C6 H6 119.1 . . ?
C8 C7 C14 120.1(3) . . ?
C8 C7 H7 119.9 . . ?
C14 C7 H7 119.9 . . ?
C7 C8 C9 121.8(3) . . ?
C7 C8 H8 119.1 . . ?
C9 C8 H8 119.1 . . ?
C8 C9 C10 121.4(3) . . ?
C8 C9 H9 119.3 . . ?
C10 C9 H9 119.3 . . ?
C9 C10 C13 115.9(3) . . ?
C9 C10 Pt 130.9(2) . . ?
C13 C10 Pt 112.3(2) . . ?
C9 C10 Ag 93.62(18) . 2_656 ?
C13 C10 Ag 100.05(18) . 2_656 ?
Pt C10 Ag 86.76(10) . 2_656 ?
N1 C11 C12 122.1(3) . . ?
N1 C11 C13 116.5(3) . . ?
C12 C11 C13 121.4(3) . . ?
C11 C12 C4 117.7(3) . . ?
C11 C12 C5 118.0(3) . . ?
C4 C12 C5 124.4(3) . . ?
C14 C13 C10 123.0(3) . . ?
C14 C13 C11 118.8(3) . . ?
C10 C13 C11 118.2(3) . . ?
C13 C14 C7 117.7(3) . . ?
C13 C14 C6 118.8(3) . . ?
C7 C14 C6 123.5(3) . . ?
N2 C15 C16 121.9(3) . . ?
N2 C15 P 114.7(2) . . ?
C16 C15 P 123.4(2) . . ?
C17 C16 C15 119.1(3) . . ?
C17 C16 H16 120.4 . . ?
C15 C16 H16 120.4 . . ?
C18 C17 C16 118.8(3) . . ?
C18 C17 H17 120.6 . . ?
C16 C17 H17 120.6 . . ?
C17 C18 C19 119.4(3) . . ?
C17 C18 H18 120.3 . . ?
C19 C18 H18 120.3 . . ?
N2 C19 C18 123.2(3) . . ?
N2 C19 H19 118.4 . . ?
C18 C19 H19 118.4 . . ?
C25 C20 C21 118.6(3) . . ?
C25 C20 P 121.8(2) . . ?
C21 C20 P 119.5(2) . . ?
C22 C21 C20 120.6(3) . . ?
C22 C21 H21 119.7 . . ?
C20 C21 H21 119.7 . . ?
C21 C22 C23 120.3(3) . . ?
C21 C22 H22 119.8 . . ?
C23 C22 H22 119.8 . . ?
C22 C23 C24 119.6(3) . . ?
C22 C23 H23 120.2 . . ?
C24 C23 H23 120.2 . . ?
C25 C24 C23 120.1(3) . . ?
C25 C24 H24 119.9 . . ?
C23 C24 H24 119.9 . . ?
C24 C25 C20 120.8(3) . . ?
C24 C25 H25 119.6 . . ?
C20 C25 H25 119.6 . . ?
C27 C26 C31 119.2(3) . . ?
C27 C26 P 122.1(2) . . ?
C31 C26 P 118.7(2) . . ?
C28 C27 C26 120.6(3) . . ?
C28 C27 H27 119.7 . . ?
C26 C27 H27 119.7 . . ?
C27 C28 C29 120.6(3) . . ?
C27 C28 H28 119.7 . . ?
C29 C28 H28 119.7 . . ?
C28 C29 C30 118.9(3) . . ?
C28 C29 H29 120.6 . . ?
C30 C29 H29 120.6 . . ?
C31 C30 C29 121.3(3) . . ?
C31 C30 H30 119.3 . . ?
C29 C30 H30 119.3 . . ?
C30 C31 C26 119.5(3) . . ?
C30 C31 H31 120.3 . . ?
C26 C31 H31 120.3 . . ?
O1 C32 C33 120.5(3) . 2_656 ?
O1 C32 C33 120.5(3) . . ?
C33 C32 C33 118.9(6) 2_656 . ?
C32 C33 H33A 109.5 . . ?
C32 C33 H33B 109.5 . . ?
H33A C33 H33B 109.5 . . ?
C32 C33 H33C 109.5 . . ?
H33A C33 H33C 109.5 . . ?
H33B C33 H33C 109.5 . . ?
C2 N1 C11 118.0(3) . . ?
C2 N1 Pt 130.1(2) . . ?
C11 N1 Pt 111.98(19) . . ?
C19 N2 C15 117.6(3) . . ?
C19 N2 Ag 120.8(2) . . ?
C15 N2 Ag 121.38(19) . . ?
C26 P C20 103.07(13) . . ?
C26 P C15 105.10(13) . . ?
C20 P C15 101.14(13) . . ?
C26 P Pt 112.27(10) . . ?
C20 P Pt 117.26(10) . . ?
C15 P Pt 116.32(10) . . ?
N2 Ag C10 114.03(9) . 2_656 ?
N2 Ag Pt 90.34(6) . . ?
C10 Ag Pt 148.06(7) 2_656 . ?
N2 Ag Ag 144.29(6) . 2_656 ?
C10 Ag Ag 98.97(8) 2_656 2_656 ?
Pt Ag Ag 65.514(12) . 2_656 ?
N2 Ag Pt 154.94(6) . 2_656 ?
C10 Ag Pt 42.59(7) 2_656 2_656 ?
Pt Ag Pt 114.682(10) . 2_656 ?
Ag Ag Pt 56.423(11) 2_656 2_656 ?
C10 Pt C1 91.52(12) . . ?
C10 Pt N1 80.41(10) . . ?
C1 Pt N1 171.82(11) . . ?
C10 Pt P 169.89(8) . . ?
C1 Pt P 89.66(9) . . ?
N1 Pt P 98.52(7) . . ?
C10 Pt Ag 108.65(7) . . ?
C1 Pt Ag 88.50(9) . . ?
N1 Pt Ag 92.78(6) . . ?
P Pt Ag 81.41(2) . . ?
C10 Pt Ag 50.64(7) . 2_656 ?
C1 Pt Ag 87.95(9) . 2_656 ?
N1 Pt Ag 85.87(6) . 2_656 ?
P Pt Ag 139.45(2) . 2_656 ?
Ag Pt Ag 58.063(10) . 2_656 ?
F4 B F1 113.5(7) . . ?
F4 B F3 108.2(5) . . ?
F1 B F3 111.2(5) . . ?
F4 B F2 109.6(5) . . ?
F1 B F2 107.6(4) . . ?
F3 B F2 106.6(6) . . ?
C35 C34 H34A 109.5 . . ?
C35 C34 H34B 109.5 . . ?
H34A C34 H34B 109.5 . . ?
C35 C34 H34C 109.5 . . ?
H34A C34 H34C 109.5 . . ?
H34B C34 H34C 109.5 . . ?
O2 C35 C34 120.9(4) . . ?
O2 C35 C36 120.9(5) . . ?
C34 C35 C36 118.3(5) . . ?
C35 C36 H36A 109.5 . . ?
C35 C36 H36B 109.5 . . ?
H36A C36 H36B 109.5 . . ?
C35 C36 H36C 109.5 . . ?
H36A C36 H36C 109.5 . . ?
H36B C36 H36C 109.5 . . ?
C38 C37 H37A 109.5 . . ?
C38 C37 H37B 109.5 . . ?
H37A C37 H37B 109.5 . . ?
C38 C37 H37C 109.5 . . ?
H37A C37 H37C 109.5 . . ?
H37B C37 H37C 109.5 . . ?
O3 C38 C37 118.6(8) . . ?
O3 C38 C39 120.7(7) . . ?
C37 C38 C39 120.7(7) . . ?
C38 C39 H39A 109.5 . . ?
C38 C39 H39B 109.5 . . ?
H39A C39 H39B 109.5 . . ?
C38 C39 H39C 109.5 . . ?
H39A C39 H39C 109.5 . . ?
H39B C39 H39C 109.5 . . ?

loop_
_geom_bond_atom_site_label_1
_geom_bond_atom_site_label_2
_geom_bond_distance
_geom_bond_site_symmetry_2
_geom_bond_publ_flag
C1 Pt 2.055(3) . ?
C1 H1A 0.9800 . ?
C1 H1B 0.9800 . ?
C1 H1C 0.9800 . ?
C2 N1 1.330(4) . ?
C2 C3 1.401(4) . ?
C2 H2 0.9500 . ?
C3 C4 1.354(5) . ?
C3 H3 0.9500 . ?
C4 C12 1.414(5) . ?
C4 H4 0.9500 . ?
C5 C6 1.346(5) . ?
C5 C12 1.440(5) . ?
C5 H5 0.9500 . ?
C6 C14 1.439(5) . ?
C6 H6 0.9500 . ?
C7 C8 1.367(5) . ?
C7 C14 1.411(5) . ?
C7 H7 0.9500 . ?
C8 C9 1.390(5) . ?
C8 H8 0.9500 . ?
C9 C10 1.405(4) . ?
C9 H9 0.9500 . ?
C10 C13 1.425(4) . ?
C10 Pt 2.055(3) . ?
C10 Ag 2.347(3) 2_656 ?
C11 N1 1.371(4) . ?
C11 C12 1.407(4) . ?
C11 C13 1.434(4) . ?
C13 C14 1.410(4) . ?
C15 N2 1.342(4) . ?
C15 C16 1.389(4) . ?
C15 P 1.846(3) . ?
C16 C17 1.379(4) . ?
C16 H16 0.9500 . ?
C17 C18 1.361(5) . ?
C17 H17 0.9500 . ?
C18 C19 1.368(5) . ?
C18 H18 0.9500 . ?
C19 N2 1.341(4) . ?
C19 H19 0.9500 . ?
C20 C25 1.390(4) . ?
C20 C21 1.395(4) . ?
C20 P 1.826(3) . ?
C21 C22 1.378(4) . ?
C21 H21 0.9500 . ?
C22 C23 1.384(5) . ?
C22 H22 0.9500 . ?
C23 C24 1.388(5) . ?
C23 H23 0.9500 . ?
C24 C25 1.379(4) . ?
C24 H24 0.9500 . ?
C25 H25 0.9500 . ?
C26 C27 1.389(4) . ?
C26 C31 1.401(4) . ?
C26 P 1.823(3) . ?
C27 C28 1.380(4) . ?
C27 H27 0.9500 . ?
C28 C29 1.386(5) . ?
C28 H28 0.9500 . ?
C29 C30 1.387(5) . ?
C29 H29 0.9500 . ?
C30 C31 1.381(4) . ?
C30 H30 0.9500 . ?
C31 H31 0.9500 . ?
C32 O1 1.212(6) . ?
C32 C33 1.479(5) 2_656 ?
C32 C33 1.479(5) . ?
C33 H33A 0.9800 . ?
C33 H33B 0.9800 . ?
C33 H33C 0.9800 . ?
N1 Pt 2.158(2) . ?
N2 Ag 2.315(3) . ?
P Pt 2.3113(8) . ?
Ag C10 2.347(3) 2_656 ?
Ag Pt 2.7749(4) . ?
Ag Ag 2.8265(5) 2_656 ?
Ag Pt 3.0311(3) 2_656 ?
Pt Ag 3.0311(3) 2_656 ?
F1 B 1.318(6) . ?
F2 B 1.369(6) . ?
F3 B 1.331(8) . ?
F4 B 1.313(7) . ?
C34 C35 1.466(6) . ?
C34 H34A 0.9800 . ?
C34 H34B 0.9800 . ?
C34 H34C 0.9800 . ?
C35 O2 1.206(5) . ?
C35 C36 1.483(6) . ?
C36 H36A 0.9800 . ?
C36 H36B 0.9800 . ?
C36 H36C 0.9800 . ?
C37 C38 1.463(9) . ?
C37 H37A 0.9800 . ?
C37 H37B 0.9800 . ?
C37 H37C 0.9800 . ?
C38 O3 1.210(4) . ?
C38 C39 1.473(9) . ?
C39 H39A 0.9800 . ?
C39 H39B 0.9800 . ?
C39 H39C 0.9800 . ?
